data_4088968
loop_
_publ_author_name
'Brown, Loren C.'
'Ressegue, Emily'
'Merola, Joseph S.'

_publ_section_title
;
 Rapid Access to Derivatized, Dimeric, Ring-Substituted
 Dichloro(cyclopentadienyl)rhodium(III) and Iridium(III) Complexes
;
_journal_issue 24
_journal_name_full Organometallics
_journal_page_first 4014
_journal_paper_doi 10.1021/acs.organomet.6b00580
_journal_volume 35
_journal_year 2016
_chemical_formula_moiety 'C28 H46 Cl4 Rh2, 2(C H Cl3)'
_chemical_formula_sum 'C30 H48 Cl10 Rh2'
_chemical_formula_weight 969.00
_space_group_crystal_system monoclinic
_space_group_IT_number 14
_space_group_name_Hall '-P 2yn'
_space_group_name_H-M_alt 'P 1 21/n 1'
_atom_sites_solution_hydrogens geom
_atom_sites_solution_primary direct
_audit_creation_date 2016-05-11
_audit_creation_method
;
Olex2 1.2
(compiled 2016.02.19 svn.r3266 for OlexSys, GUI svn.r5155)
;
_cell_angle_alpha 90
_cell_angle_beta 102.531(3)
_cell_angle_gamma 90
_cell_formula_units_Z 2
_cell_length_a 11.8669(3)
_cell_length_b 9.6420(2)
_cell_length_c 17.4793(5)
_cell_measurement_reflns_used 8149
_cell_measurement_temperature 100.00(10)
_cell_measurement_theta_max 32.3040
_cell_measurement_theta_min 3.8760
_cell_volume 1952.35(9)
_computing_cell_refinement
;
CrysAlisPro, Agilent Technologies,
Version 1.171.37.35 (release 13-08-2014 CrysAlis171 .NET)
(compiled Aug 13 2014,18:06:01)
;
_computing_data_collection
;
CrysAlisPro, Agilent Technologies,
Version 1.171.37.35 (release 13-08-2014 CrysAlis171 .NET)
(compiled Aug 13 2014,18:06:01)
;
_computing_data_reduction
;
CrysAlisPro, Agilent Technologies,
Version 1.171.37.35 (release 13-08-2014 CrysAlis171 .NET)
(compiled Aug 13 2014,18:06:01)
;
_computing_molecular_graphics 'Olex2 (Dolomanov et al., 2009)'
_computing_publication_material 'Olex2 (Dolomanov et al., 2009)'
_computing_structure_refinement 'ShelXL (Sheldrick, 2015)'
_computing_structure_solution 'ShelXT (Sheldrick, 2015)'
_diffrn_ambient_environment N~2~
_diffrn_ambient_temperature 100.00(10)
_diffrn_detector 'CCD plate'
_diffrn_detector_area_resol_mean 8.0061
_diffrn_detector_type Eos
_diffrn_measured_fraction_theta_full 0.998
_diffrn_measured_fraction_theta_max 0.923
_diffrn_measurement_details
;
#__ type_ start__ end____ width___ exp.time_
  1 omega  -32.00   31.00   1.0000   14.0000
omega____ theta____ kappa____ phi______ frames
    -      -29.5315   57.0000   60.0000 63

#__ type_ start__ end____ width___ exp.time_
  2 omega  -50.00   23.00   1.0000   14.0000
omega____ theta____ kappa____ phi______ frames
    -      -29.5315   57.0000  -90.0000 73

#__ type_ start__ end____ width___ exp.time_
  3 omega  -23.00    6.00   1.0000   14.0000
omega____ theta____ kappa____ phi______ frames
    -      -29.5315  -81.0000 -179.8674 29

#__ type_ start__ end____ width___ exp.time_
  4 omega  -29.00    3.00   1.0000   14.0000
omega____ theta____ kappa____ phi______ frames
    -      -29.5315  -80.0000  -94.2924 32

#__ type_ start__ end____ width___ exp.time_
  5 omega  -25.00    6.00   1.0000   14.0000
omega____ theta____ kappa____ phi______ frames
    -      -29.5315  -83.0000   53.5553 31

#__ type_ start__ end____ width___ exp.time_
  6 omega -100.00   39.00   1.0000   14.0000
omega____ theta____ kappa____ phi______ frames
    -      -29.5315    0.0000   60.0000 139

#__ type_ start__ end____ width___ exp.time_
  7 omega -106.00  -60.00   1.0000   14.0000
omega____ theta____ kappa____ phi______ frames
    -      -29.5315 -178.0000   60.0000 46

#__ type_ start__ end____ width___ exp.time_
  8 omega -111.00  -59.00   1.0000   14.0000
omega____ theta____ kappa____ phi______ frames
    -      -29.5315  178.0000 -120.0000 52
;
_diffrn_measurement_device 'four-circle diffractometer'
_diffrn_measurement_device_type 'Xcalibur, Eos, Gemini ultra'
_diffrn_measurement_method '\w scans'
_diffrn_orient_matrix_UB_11 -0.0018468000
_diffrn_orient_matrix_UB_12 -0.0486978000
_diffrn_orient_matrix_UB_13 0.0301150000
_diffrn_orient_matrix_UB_21 -0.0569201000
_diffrn_orient_matrix_UB_22 0.0215418000
_diffrn_orient_matrix_UB_23 0.0006505000
_diffrn_orient_matrix_UB_31 -0.0224513000
_diffrn_orient_matrix_UB_32 -0.0507618000
_diffrn_orient_matrix_UB_33 -0.0286497000
_diffrn_radiation_monochromator graphite
_diffrn_radiation_probe x-ray
_diffrn_radiation_type MoK\a
_diffrn_radiation_wavelength 0.71073
_diffrn_reflns_av_R_equivalents 0.0463
_diffrn_reflns_av_unetI/netI 0.0522
_diffrn_reflns_Laue_measured_fraction_full 0.998
_diffrn_reflns_Laue_measured_fraction_max 0.923
_diffrn_reflns_limit_h_max 17
_diffrn_reflns_limit_h_min -17
_diffrn_reflns_limit_k_max 14
_diffrn_reflns_limit_k_min -13
_diffrn_reflns_limit_l_max 25
_diffrn_reflns_limit_l_min -26
_diffrn_reflns_number 20750
_diffrn_reflns_point_group_measured_fraction_full 0.998
_diffrn_reflns_point_group_measured_fraction_max 0.923
_diffrn_reflns_theta_full 30.000
_diffrn_reflns_theta_max 32.492
_diffrn_reflns_theta_min 3.632
_diffrn_source 'Enhance (Mo) X-ray Source'
_exptl_absorpt_coefficient_mu 1.550
_exptl_absorpt_correction_T_max 0.833
_exptl_absorpt_correction_T_min 0.672
_exptl_absorpt_correction_type analytical
_exptl_absorpt_process_details
;
CrysAlisPro, Agilent Technologies,
Version 1.171.37.35 (release 13-08-2014 CrysAlis171 .NET)
(compiled Aug 13 2014,18:06:01)
Analytical numeric absorption correction using a multifaceted crystal
			model based on expressions derived by R.C. Clark & J.S. Reid.
(Clark, R. C. & Reid, J. S. (1995). Acta Cryst. A51, 887-897)
Empirical absorption correction using spherical harmonics,
 implemented in SCALE3 ABSPACK scaling algorithm.
;
_exptl_crystal_colour red
_exptl_crystal_colour_primary red
_exptl_crystal_density_diffrn 1.648
_exptl_crystal_description block
_exptl_crystal_F_000 976
_exptl_crystal_size_max 0.4802
_exptl_crystal_size_mid 0.3026
_exptl_crystal_size_min 0.2062
_refine_diff_density_max 1.233
_refine_diff_density_min -1.149
_refine_diff_density_rms 0.116
_refine_ls_extinction_method none
_refine_ls_goodness_of_fit_ref 1.037
_refine_ls_hydrogen_treatment constr
_refine_ls_matrix_type full
_refine_ls_number_parameters 195
_refine_ls_number_reflns 6508
_refine_ls_number_restraints 0
_refine_ls_restrained_S_all 1.037
_refine_ls_R_factor_all 0.0469
_refine_ls_R_factor_gt 0.0348
_refine_ls_shift/su_max 0.001
_refine_ls_shift/su_mean 0.000
_refine_ls_structure_factor_coef Fsqd
_refine_ls_weighting_details 'w=1/[\s^2^(Fo^2^)+(0.0212P)^2^+0.5566P] where P=(Fo^2^+2Fc^2^)/3'
_refine_ls_weighting_scheme calc
_refine_ls_wR_factor_gt 0.0648
_refine_ls_wR_factor_ref 0.0698
_reflns_Friedel_coverage 0.000
_reflns_number_gt 5389
_reflns_number_total 6508
_reflns_threshold_expression 'I > 2\s(I)'
_cod_data_source_file om6b00580_si_002.cif
_cod_data_source_block 3g_lbx-045abs
_cod_database_code 4088968
_chemical_oxdiff_formula 'C28 H46 Cl4 Rh2'
_chemical_oxdiff_usercomment LBI101
_shelx_space_group_comment
;
The symmetry employed for this shelxl refinement is uniquely defined
by the following loop, which should always be used as a source of
symmetry information in preference to the above space-group names.
They are only intended as comments.
;
_reflns_odcompleteness_completeness 99.55
_reflns_odcompleteness_iscentric 1
_reflns_odcompleteness_theta 26.32
_olex2_refinement_description
;
1. Others
 Fixed Uiso: H6A(0.036) H6B(0.036) H6C(0.036) H7A(0.035) H7B(0.035) H7C(0.035)
 H8A(0.04) H8B(0.04) H8C(0.04) H9A(0.043) H9B(0.043) H9C(0.043) H10A(0.028)
 H10B(0.028) H11A(0.023) H11B(0.023) H12A(0.03) H12B(0.03) H13A(0.031)
 H13B(0.031) H14A(0.047) H14B(0.047) H14C(0.047) H15(0.027)
 Fixed X: H6A(0.7842) H6B(0.8634) H6C(0.864) H7A(0.8525) H7B(0.8743)
 H7C(0.7857) H8A(0.6201) H8B(0.5931) H8C(0.4939) H9A(0.3852) H9B(0.4377)
 H9C(0.3886) H10A(0.6178) H10B(0.4937) H11A(0.6952) H11B(0.5678) H12A(0.6312)
 H12B(0.5083) H13A(0.6258) H13B(0.7201) H14A(0.5944) H14B(0.6054) H14C(0.4937)
 H15(0.3867)
 Fixed Y: H6A(0.4154) H6B(0.5485) H6C(0.4764) H7A(0.6017) H7B(0.7586)
 H7C(0.7256) H8A(0.852) H8B(0.9566) H8C(0.8562) H9A(0.7857) H9B(0.8529)
 H9C(0.6979) H10A(0.4589) H10B(0.532) H11A(0.6715) H11B(0.7352) H12A(0.4984)
 H12B(0.5738) H13A(0.6371) H13B(0.6995) H14A(0.8764) H14B(0.8754) H14C(0.8105)
 H15(0.2968)
 Fixed Z: H6A(0.2518) H6B(0.2791) H6C(0.1967) H7A(0.0847) H7B(0.1139)
 H7C(0.033) H8A(0.0076) H8B(0.0724) H8C(0.0263) H9A(0.1171) H9B(0.2009)
 H9C(0.1952) H10A(0.3007) H10B(0.2774) H11A(0.3653) H11B(0.3466) H12A(0.445)
 H12B(0.43) H13A(0.5535) H13B(0.5102) H14A(0.456) H14B(0.5489) H14C(0.4922)
 H15(0.1549)
;
_shelx_shelxl_version_number 2014/7
_olex2_submission_special_instructions 'No special instructions were received'

loop_
_space_group_symop_operation_xyz
'x, y, z'
'-x+1/2, y+1/2, -z+1/2'
'-x, -y, -z'
'x-1/2, -y-1/2, z-1/2'

loop_
_atom_site_label
_atom_site_type_symbol
_atom_site_fract_x
_atom_site_fract_y
_atom_site_fract_z
_atom_site_U_iso_or_equiv
_atom_site_adp_type
_atom_site_occupancy
_atom_site_site_symmetry_order
_atom_site_calc_flag
_atom_site_refinement_flags_posn
C1 C 0.71953(19) 0.5929(2) 0.19480(12) 0.0134(4) Uani 1 1 d .
C2 C 0.72061(19) 0.6810(2) 0.12911(12) 0.0134(4) Uani 1 1 d .
C3 C 0.6122(2) 0.7559(2) 0.11044(12) 0.0142(4) Uani 1 1 d .
C4 C 0.5458(2) 0.7130(2) 0.16658(12) 0.0153(4) Uani 1 1 d .
C5 C 0.6106(2) 0.6118(2) 0.21778(12) 0.0152(4) Uani 1 1 d .
C6 C 0.8161(2) 0.5003(2) 0.23399(15) 0.0241(5) Uani 1 1 d .
H6A H 0.7842 0.4154 0.2518 0.036 Uiso 1 1 calc GR
H6B H 0.8634 0.5485 0.2791 0.036 Uiso 1 1 calc GR
H6C H 0.8640 0.4764 0.1967 0.036 Uiso 1 1 calc GR
C7 C 0.8165(2) 0.6927(3) 0.08652(14) 0.0231(5) Uani 1 1 d .
H7A H 0.8525 0.6017 0.0847 0.035 Uiso 1 1 calc GR
H7B H 0.8743 0.7586 0.1139 0.035 Uiso 1 1 calc GR
H7C H 0.7857 0.7256 0.0330 0.035 Uiso 1 1 calc GR
C8 C 0.5768(3) 0.8645(2) 0.04888(14) 0.0269(6) Uani 1 1 d .
H8A H 0.6201 0.8520 0.0076 0.040 Uiso 1 1 calc GR
H8B H 0.5931 0.9566 0.0724 0.040 Uiso 1 1 calc GR
H8C H 0.4939 0.8562 0.0263 0.040 Uiso 1 1 calc GR
C9 C 0.4293(2) 0.7670(3) 0.17025(16) 0.0285(6) Uani 1 1 d .
H9A H 0.3852 0.7857 0.1171 0.043 Uiso 1 1 calc GR
H9B H 0.4377 0.8529 0.2009 0.043 Uiso 1 1 calc GR
H9C H 0.3886 0.6979 0.1952 0.043 Uiso 1 1 calc GR
C10 C 0.5779(2) 0.5489(2) 0.28832(13) 0.0231(5) Uani 1 1 d .
H10A H 0.6178 0.4589 0.3007 0.028 Uiso 1 1 calc R
H10B H 0.4937 0.5320 0.2774 0.028 Uiso 1 1 calc R
C11 C 0.6124(2) 0.6482(2) 0.35852(12) 0.0190(5) Uani 1 1 d .
H11A H 0.6952 0.6715 0.3653 0.023 Uiso 1 1 calc R
H11B H 0.5678 0.7352 0.3466 0.023 Uiso 1 1 calc R
C12 C 0.5921(3) 0.5894(2) 0.43509(13) 0.0249(5) Uani 1 1 d .
H12A H 0.6312 0.4984 0.4450 0.030 Uiso 1 1 calc R
H12B H 0.5083 0.5738 0.4300 0.030 Uiso 1 1 calc R
C13 C 0.6363(2) 0.6846(3) 0.50528(13) 0.0256(5) Uani 1 1 d .
H13A H 0.6258 0.6371 0.5535 0.031 Uiso 1 1 calc R
H13B H 0.7201 0.6995 0.5102 0.031 Uiso 1 1 calc R
C14 C 0.5773(3) 0.8239(3) 0.50014(15) 0.0316(6) Uani 1 1 d .
H14A H 0.5944 0.8764 0.4560 0.047 Uiso 1 1 calc GR
H14B H 0.6054 0.8754 0.5489 0.047 Uiso 1 1 calc GR
H14C H 0.4937 0.8105 0.4922 0.047 Uiso 1 1 calc GR
Cl1 Cl 0.58654(5) 0.29327(5) 0.13201(3) 0.01702(11) Uani 1 1 d .
Cl2 Cl 0.37953(4) 0.51433(5) 0.02906(3) 0.01415(10) Uani 1 1 d .
Rh1 Rh 0.58053(2) 0.53678(2) 0.10024(2) 0.01022(5) Uani 1 1 d .
C15 C 0.3237(2) 0.2659(2) 0.18087(14) 0.0224(5) Uani 1 1 d .
H15 H 0.3867 0.2968 0.1549 0.027 Uiso 1 1 calc R
Cl3 Cl 0.38534(7) 0.22217(8) 0.27926(4) 0.04131(19) Uani 1 1 d .
Cl4 Cl 0.25564(8) 0.12016(8) 0.13090(4) 0.0437(2) Uani 1 1 d .
Cl5 Cl 0.22631(8) 0.40284(8) 0.17870(5) 0.0515(2) Uani 1 1 d .

loop_
_atom_site_aniso_label
_atom_site_aniso_U_11
_atom_site_aniso_U_22
_atom_site_aniso_U_33
_atom_site_aniso_U_23
_atom_site_aniso_U_13
_atom_site_aniso_U_12
C1 0.0166(11) 0.0108(9) 0.0101(9) -0.0016(7) -0.0030(8) -0.0002(8)
C2 0.0164(11) 0.0119(9) 0.0120(9) -0.0036(7) 0.0035(8) -0.0030(8)
C3 0.0201(11) 0.0106(9) 0.0099(9) -0.0014(7) -0.0012(8) -0.0003(8)
C4 0.0153(11) 0.0156(10) 0.0136(10) -0.0079(8) 0.0005(8) 0.0002(8)
C5 0.0217(12) 0.0143(10) 0.0088(9) -0.0030(8) 0.0017(8) -0.0039(8)
C6 0.0259(13) 0.0170(11) 0.0229(12) -0.0030(9) -0.0089(10) 0.0055(9)
C7 0.0231(13) 0.0238(12) 0.0248(12) -0.0059(10) 0.0108(10) -0.0080(10)
C8 0.0440(17) 0.0145(11) 0.0172(11) 0.0024(9) -0.0042(11) 0.0028(11)
C9 0.0175(13) 0.0339(14) 0.0322(14) -0.0162(11) 0.0011(11) 0.0062(11)
C10 0.0367(15) 0.0212(12) 0.0127(10) -0.0031(9) 0.0080(10) -0.0092(10)
C11 0.0233(13) 0.0208(11) 0.0143(10) -0.0028(9) 0.0069(9) -0.0063(9)
C12 0.0435(17) 0.0198(11) 0.0126(11) 0.0002(9) 0.0085(11) -0.0046(11)
C13 0.0334(15) 0.0311(13) 0.0113(10) -0.0032(9) 0.0028(10) -0.0003(11)
C14 0.0464(18) 0.0282(14) 0.0226(13) -0.0067(11) 0.0130(12) -0.0005(12)
Cl1 0.0187(3) 0.0127(2) 0.0184(3) 0.00224(19) 0.0014(2) 0.00005(19)
Cl2 0.0119(2) 0.0201(2) 0.0104(2) -0.00307(18) 0.00256(18) 0.00005(19)
Rh1 0.01200(8) 0.01050(8) 0.00768(7) -0.00064(6) 0.00110(6) 0.00029(6)
C15 0.0244(13) 0.0223(12) 0.0213(12) 0.0009(9) 0.0068(10) -0.0012(10)
Cl3 0.0432(4) 0.0517(5) 0.0236(3) 0.0080(3) -0.0046(3) -0.0214(4)
Cl4 0.0618(6) 0.0396(4) 0.0271(3) -0.0055(3) 0.0038(3) -0.0216(4)
Cl5 0.0642(6) 0.0426(4) 0.0628(5) 0.0233(4) 0.0471(5) 0.0258(4)

loop_
_atom_type_symbol
_atom_type_description
_atom_type_scat_dispersion_real
_atom_type_scat_dispersion_imag
_atom_type_scat_source
C C 0.0033 0.0016 'International Tables Vol C Tables 4.2.6.8 and 6.1.1.4'
H H 0.0000 0.0000 'International Tables Vol C Tables 4.2.6.8 and 6.1.1.4'
Cl Cl 0.1484 0.1585 'International Tables Vol C Tables 4.2.6.8 and 6.1.1.4'
Rh Rh -1.1178 0.9187 'International Tables Vol C Tables 4.2.6.8 and 6.1.1.4'

loop_
_exptl_crystal_face_index_h
_exptl_crystal_face_index_k
_exptl_crystal_face_index_l
_exptl_crystal_face_perp_dist
_exptl_oxdiff_crystal_face_indexfrac_h
_exptl_oxdiff_crystal_face_indexfrac_k
_exptl_oxdiff_crystal_face_indexfrac_l
_exptl_oxdiff_crystal_face_x
_exptl_oxdiff_crystal_face_y
_exptl_oxdiff_crystal_face_z
0 3 -5 0.2508 0.0000 3.0000 -5.0000 -0.2967 0.0614 -0.0090
0 -3 5 0.2344 -0.0000 -3.0000 5.0000 0.2967 -0.0614 0.0090
1 3 5 0.1754 1.0000 3.0000 4.9999 0.0026 0.0110 -0.3180
5 -1 -2 0.1049 5.0000 -1.0000 -2.0000 -0.0208 -0.3074 -0.0042
-5 1 3 0.1033 -5.0000 1.0000 3.0000 0.0509 0.3081 -0.0245
-1 -5 -2 0.1189 -1.0001 -5.0000 -1.9999 0.1851 -0.0521 0.3336
0 1 -5 0.2028 0.0000 1.0000 -5.0000 -0.1993 0.0183 0.0925
2 5 2 0.1378 2.0001 5.0000 1.9999 -0.1870 -0.0048 -0.3560
0 0 1 0.2009 0.0000 -0.0000 1.0000 0.0301 0.0007 -0.0286
-1 -1 -5 0.1773 -1.0000 -1.0000 -5.0000 -0.1000 0.0321 0.2165
5 -2 -5 0.0932 5.0000 -2.0000 -5.0000 -0.0624 -0.3309 0.1325
-3 2 5 0.1055 -3.0000 2.0000 5.0000 0.0587 0.2171 -0.1774
-5 0 1 0.1117 -5.0000 0.0000 1.0000 0.0393 0.2853 0.0836
2 -3 -5 0.1151 2.0000 -3.0000 -5.0000 -0.0082 -0.1817 0.2506

loop_
_geom_angle_atom_site_label_1
_geom_angle_atom_site_label_2
_geom_angle_atom_site_label_3
_geom_angle
_geom_angle_site_symmetry_3
C2 C1 C5 108.21(18) .
C2 C1 C6 125.6(2) .
C2 C1 Rh1 70.69(12) .
C5 C1 C6 126.2(2) .
C5 C1 Rh1 70.14(12) .
C6 C1 Rh1 126.09(15) .
C1 C2 C3 108.32(18) .
C1 C2 C7 125.9(2) .
C1 C2 Rh1 70.24(12) .
C3 C2 C7 125.8(2) .
C3 C2 Rh1 70.41(12) .
C7 C2 Rh1 124.62(15) .
C2 C3 C8 127.5(2) .
C2 C3 Rh1 70.08(12) .
C4 C3 C2 107.01(18) .
C4 C3 C8 125.4(2) .
C4 C3 Rh1 70.36(12) .
C8 C3 Rh1 127.81(15) .
C3 C4 C9 125.2(2) .
C3 C4 Rh1 70.30(11) .
C5 C4 C3 108.76(19) .
C5 C4 C9 126.1(2) .
C5 C4 Rh1 69.98(12) .
C9 C4 Rh1 125.98(16) .
C1 C5 C10 125.7(2) .
C1 C5 Rh1 70.29(11) .
C4 C5 C1 107.69(18) .
C4 C5 C10 126.2(2) .
C4 C5 Rh1 70.98(11) .
C10 C5 Rh1 129.46(15) .
C1 C6 H6A 109.5 .
C1 C6 H6B 109.5 .
C1 C6 H6C 109.5 .
H6A C6 H6B 109.5 .
H6A C6 H6C 109.5 .
H6B C6 H6C 109.5 .
C2 C7 H7A 109.5 .
C2 C7 H7B 109.5 .
C2 C7 H7C 109.5 .
H7A C7 H7B 109.5 .
H7A C7 H7C 109.5 .
H7B C7 H7C 109.5 .
C3 C8 H8A 109.5 .
C3 C8 H8B 109.5 .
C3 C8 H8C 109.5 .
H8A C8 H8B 109.5 .
H8A C8 H8C 109.5 .
H8B C8 H8C 109.5 .
C4 C9 H9A 109.5 .
C4 C9 H9B 109.5 .
C4 C9 H9C 109.5 .
H9A C9 H9B 109.5 .
H9A C9 H9C 109.5 .
H9B C9 H9C 109.5 .
C5 C10 H10A 109.8 .
C5 C10 H10B 109.8 .
C5 C10 C11 109.41(18) .
H10A C10 H10B 108.2 .
C11 C10 H10A 109.8 .
C11 C10 H10B 109.8 .
C10 C11 H11A 108.8 .
C10 C11 H11B 108.8 .
H11A C11 H11B 107.7 .
C12 C11 C10 113.84(19) .
C12 C11 H11A 108.8 .
C12 C11 H11B 108.8 .
C11 C12 H12A 109.0 .
C11 C12 H12B 109.0 .
C11 C12 C13 112.9(2) .
H12A C12 H12B 107.8 .
C13 C12 H12A 109.0 .
C13 C12 H12B 109.0 .
C12 C13 H13A 108.7 .
C12 C13 H13B 108.7 .
H13A C13 H13B 107.6 .
C14 C13 C12 114.4(2) .
C14 C13 H13A 108.7 .
C14 C13 H13B 108.7 .
C13 C14 H14A 109.5 .
C13 C14 H14B 109.5 .
C13 C14 H14C 109.5 .
H14A C14 H14B 109.5 .
H14A C14 H14C 109.5 .
H14B C14 H14C 109.5 .
Rh1 Cl2 Rh1 97.123(19) 3_665
C1 Rh1 C2 39.07(8) .
C1 Rh1 C3 66.07(8) .
C1 Rh1 C4 65.66(8) .
C1 Rh1 Cl1 95.13(6) .
C1 Rh1 Cl2 119.46(6) 3_665
C1 Rh1 Cl2 156.79(6) .
C2 Rh1 C3 39.51(8) .
C2 Rh1 C4 65.72(8) .
C2 Rh1 Cl1 126.55(6) .
C2 Rh1 Cl2 92.99(6) 3_665
C2 Rh1 Cl2 142.91(6) .
C3 Rh1 C4 39.34(8) .
C3 Rh1 Cl1 160.70(6) .
C3 Rh1 Cl2 102.03(6) 3_665
C3 Rh1 Cl2 105.24(6) .
C4 Rh1 Cl1 130.26(6) .
C4 Rh1 Cl2 93.70(6) .
C4 Rh1 Cl2 138.87(6) 3_665
C5 Rh1 C1 39.57(8) .
C5 Rh1 C2 66.03(8) .
C5 Rh1 C3 66.21(8) .
C5 Rh1 C4 39.04(8) .
C5 Rh1 Cl1 96.79(6) .
C5 Rh1 Cl2 117.41(6) .
C5 Rh1 Cl2 158.11(6) 3_665
Cl1 Rh1 Cl2 90.832(18) 3_665
Cl1 Rh1 Cl2 90.446(19) .
Cl2 Rh1 Cl2 82.876(19) 3_665
Cl3 C15 H15 108.7 .
Cl4 C15 H15 108.7 .
Cl4 C15 Cl3 109.95(13) .
Cl5 C15 H15 108.7 .
Cl5 C15 Cl3 109.45(13) .
Cl5 C15 Cl4 111.25(15) .

loop_
_geom_bond_atom_site_label_1
_geom_bond_atom_site_label_2
_geom_bond_distance
_geom_bond_site_symmetry_2
C1 C2 1.430(3) .
C1 C5 1.445(3) .
C1 C6 1.496(3) .
C1 Rh1 2.136(2) .
C2 C3 1.449(3) .
C2 C7 1.493(3) .
C2 Rh1 2.142(2) .
C3 C4 1.445(3) .
C3 C8 1.495(3) .
C3 Rh1 2.146(2) .
C4 C5 1.430(3) .
C4 C9 1.491(3) .
C4 Rh1 2.147(2) .
C5 C10 1.499(3) .
C5 Rh1 2.134(2) .
C6 H6A 0.9800 .
C6 H6B 0.9800 .
C6 H6C 0.9800 .
C7 H7A 0.9800 .
C7 H7B 0.9800 .
C7 H7C 0.9800 .
C8 H8A 0.9800 .
C8 H8B 0.9800 .
C8 H8C 0.9800 .
C9 H9A 0.9800 .
C9 H9B 0.9800 .
C9 H9C 0.9800 .
C10 H10A 0.9900 .
C10 H10B 0.9900 .
C10 C11 1.540(3) .
C11 H11A 0.9900 .
C11 H11B 0.9900 .
C11 C12 1.520(3) .
C12 H12A 0.9900 .
C12 H12B 0.9900 .
C12 C13 1.531(3) .
C13 H13A 0.9900 .
C13 H13B 0.9900 .
C13 C14 1.509(4) .
C14 H14A 0.9800 .
C14 H14B 0.9800 .
C14 H14C 0.9800 .
Cl1 Rh1 2.4102(5) .
Cl2 Rh1 2.4579(5) 3_665
Cl2 Rh1 2.4489(5) .
Rh1 Cl2 2.4578(5) 3_665
C15 H15 1.0000 .
C15 Cl3 1.768(2) .
C15 Cl4 1.756(3) .
C15 Cl5 1.750(3) .

loop_
_geom_torsion_atom_site_label_1
_geom_torsion_atom_site_label_2
_geom_torsion_atom_site_label_3
_geom_torsion_atom_site_label_4
_geom_torsion
C1 C2 C3 C4 0.7(2)
C1 C2 C3 C8 176.8(2)
C1 C2 C3 Rh1 -60.28(14)
C1 C5 C10 C11 90.5(3)
C2 C1 C5 C4 -0.7(2)
C2 C1 C5 C10 -174.3(2)
C2 C1 C5 Rh1 60.73(14)
C2 C3 C4 C5 -1.2(2)
C2 C3 C4 C9 178.4(2)
C2 C3 C4 Rh1 -60.82(14)
C3 C4 C5 C1 1.2(2)
C3 C4 C5 C10 174.7(2)
C3 C4 C5 Rh1 -59.83(14)
C4 C5 C10 C11 -81.8(3)
C5 C1 C2 C3 0.0(2)
C5 C1 C2 C7 -179.41(19)
C5 C1 C2 Rh1 -60.38(14)
C5 C10 C11 C12 -175.2(2)
C6 C1 C2 C3 -178.5(2)
C6 C1 C2 C7 2.1(3)
C6 C1 C2 Rh1 121.1(2)
C6 C1 C5 C4 177.8(2)
C6 C1 C5 C10 4.2(3)
C6 C1 C5 Rh1 -120.8(2)
C7 C2 C3 C4 -179.86(19)
C7 C2 C3 C8 -3.8(3)
C7 C2 C3 Rh1 119.1(2)
C8 C3 C4 C5 -177.3(2)
C8 C3 C4 C9 2.3(3)
C8 C3 C4 Rh1 123.0(2)
C9 C4 C5 C1 -178.4(2)
C9 C4 C5 C10 -4.9(3)
C9 C4 C5 Rh1 120.5(2)
C10 C11 C12 C13 175.1(2)
C11 C12 C13 C14 62.7(3)
Rh1 C1 C2 C3 60.38(14)
Rh1 C1 C2 C7 -119.0(2)
Rh1 C1 C5 C4 -61.47(14)
Rh1 C1 C5 C10 125.0(2)
Rh1 C2 C3 C4 61.00(14)
Rh1 C2 C3 C8 -122.9(2)
Rh1 C3 C4 C5 59.63(14)
Rh1 C3 C4 C9 -120.7(2)
Rh1 C4 C5 C1 61.03(14)
Rh1 C4 C5 C10 -125.5(2)
Rh1 C5 C10 C11 -176.38(17)
